data_7026960
loop_
_publ_author_name
'K\"ubel, Joachim'
'Elder, Philip J. W.'
'Jenkins, Hilary A.'
'Vargas-Baca, Ignacio'

_publ_section_title
;
 Structure and formation of the first (-O-Te-N-)4 ring.
;
_journal_issue 46
_journal_name_full 'Dalton transactions (Cambridge, England : 2003)'
_journal_page_first 11126
_journal_page_last 11128
_journal_paper_doi 10.1039/c0dt01102a
_journal_volume 39
_journal_year 2010
_chemical_formula_moiety 'C32 H52 N4 O4 Te4'
_chemical_formula_sum 'C32 H52 N4 O4 Te4'
_chemical_formula_weight 1067.18
_chemical_name_systematic
;
?
;
_space_group_IT_number 88
_symmetry_cell_setting tetragonal
_symmetry_space_group_name_Hall '-I 4ad'
_symmetry_space_group_name_H-M 'I 41/a :2'
_atom_sites_solution_hydrogens geom
_atom_sites_solution_primary direct
_atom_sites_solution_secondary difmap
_audit_creation_method SHELXL-97
_cell_angle_alpha 90.00
_cell_angle_beta 90.00
_cell_angle_gamma 90.00
_cell_formula_units_Z 4
_cell_length_a 13.7474(6)
_cell_length_b 13.7474(6)
_cell_length_c 20.6961(19)
_cell_measurement_reflns_used 9932
_cell_measurement_temperature 100(2)
_cell_measurement_theta_max 33.12
_cell_measurement_theta_min 2.88
_cell_volume 3911.4(4)
_computing_cell_refinement 'Bruker SMART'
_computing_data_collection 'Bruker SMART'
_computing_data_reduction 'Bruker SAINT'
_computing_molecular_graphics 'WINGX (Farrugia, 1999)'
_computing_publication_material 'WINGX (Farrugia, 1999)'
_computing_structure_refinement 'SHELXL-97 (Sheldrick, 1997)'
_computing_structure_solution 'Bruker SHELXTL'
_diffrn_ambient_temperature 100(2)
_diffrn_measured_fraction_theta_full 1.000
_diffrn_measured_fraction_theta_max 0.962
_diffrn_measurement_device_type 'CCD area detector'
_diffrn_measurement_method 'phi and omega scans'
_diffrn_radiation_monochromator graphite
_diffrn_radiation_source 'fine-focus sealed tube'
_diffrn_radiation_type MoK\a
_diffrn_radiation_wavelength 0.71073
_diffrn_reflns_av_R_equivalents 0.0379
_diffrn_reflns_av_sigmaI/netI 0.0208
_diffrn_reflns_limit_h_max 20
_diffrn_reflns_limit_h_min -18
_diffrn_reflns_limit_k_max 21
_diffrn_reflns_limit_k_min -17
_diffrn_reflns_limit_l_max 32
_diffrn_reflns_limit_l_min -29
_diffrn_reflns_number 37738
_diffrn_reflns_theta_full 30.00
_diffrn_reflns_theta_max 33.86
_diffrn_reflns_theta_min 1.78
_exptl_absorpt_coefficient_mu 2.991
_exptl_absorpt_correction_T_max 0.7762
_exptl_absorpt_correction_T_min 0.6326
_exptl_absorpt_correction_type numerical
_exptl_absorpt_process_details SADABS
_exptl_crystal_colour yellow
_exptl_crystal_density_diffrn 1.812
_exptl_crystal_density_meas ?
_exptl_crystal_density_method 'not measured'
_exptl_crystal_description block
_exptl_crystal_F_000 2048
_exptl_crystal_size_max 0.234
_exptl_crystal_size_mid 0.186
_exptl_crystal_size_min 0.12
_refine_diff_density_max 1.345
_refine_diff_density_min -0.677
_refine_diff_density_rms 0.118
_refine_ls_extinction_method none
_refine_ls_goodness_of_fit_ref 1.055
_refine_ls_hydrogen_treatment mixed
_refine_ls_matrix_type full
_refine_ls_number_parameters 108
_refine_ls_number_reflns 3805
_refine_ls_number_restraints 0
_refine_ls_restrained_S_all 1.055
_refine_ls_R_factor_all 0.0312
_refine_ls_R_factor_gt 0.0245
_refine_ls_shift/su_max 0.001
_refine_ls_shift/su_mean 0.000
_refine_ls_structure_factor_coef Fsqd
_refine_ls_weighting_details 'calc w=1/[\s^2^(Fo^2^)+(0.0272P)^2^+12.5697P] where P=(Fo^2^+2Fc^2^)/3'
_refine_ls_weighting_scheme calc
_refine_ls_wR_factor_gt 0.0600
_refine_ls_wR_factor_ref 0.0629
_reflns_number_gt 3317
_reflns_number_total 3805
_reflns_threshold_expression >2sigma(I)
_cod_data_source_file c0dt01102a.txt
_cod_data_source_block shelxl
_cod_depositor_comments
;
The following automatic conversions were performed:

'_symmetry_cell_setting' value 'Tetragonal' changed to 'tetragonal'
according to /home/saulius/struct/CIF-dictionaries/cif_core.dic
dictionary named 'cif_core.dic' version 2.4.2 from 2011-04-26.

Automatic conversion script
Id: cif_fix_values 1891 2012-01-12 08:04:46Z andrius 

The following automatic conversions were performed:

'_exptl_crystal_density_meas' value 'not measured' was changed to '?'
- the value is perceived as not measured.

Automatic conversion script
Id: cif_fix_values 3008 2015-01-20 13:52:24Z robertas 
;
_cod_original_sg_symbol_H-M 'I4(1)/a '
_cod_database_code 7026960

loop_
_symmetry_equiv_pos_as_xyz
'x, y, z'
'-x+1/2, -y, z+1/2'
'-y+3/4, x+1/4, z+1/4'
'y+3/4, -x+3/4, z+3/4'
'x+1/2, y+1/2, z+1/2'
'-x+1, -y+1/2, z+1'
'-y+5/4, x+3/4, z+3/4'
'y+5/4, -x+5/4, z+5/4'
'-x, -y, -z'
'x-1/2, y, -z-1/2'
'y-3/4, -x-1/4, -z-1/4'
'-y-3/4, x-3/4, -z-3/4'
'-x+1/2, -y+1/2, -z+1/2'
'x, y+1/2, -z'
'y-1/4, -x+1/4, -z+1/4'
'-y-1/4, x-1/4, -z-1/4'

loop_
_atom_site_label
_atom_site_type_symbol
_atom_site_fract_x
_atom_site_fract_y
_atom_site_fract_z
_atom_site_U_iso_or_equiv
_atom_site_adp_type
_atom_site_occupancy
_atom_site_symmetry_multiplicity
_atom_site_calc_flag
_atom_site_refinement_flags
Te1 Te 0.600617(9) 0.924551(9) 0.142030(7) 0.01536(4) Uani 1 1 d .
O1 O 0.46212(11) 1.01559(12) 0.15672(8) 0.0200(3) Uani 1 1 d .
N1 N 0.73927(12) 0.85161(12) 0.14004(9) 0.0162(3) Uani 1 1 d .
C1 C 0.67553(14) 0.99316(14) 0.21816(10) 0.0147(3) Uani 1 1 d .
C2 C 0.63681(14) 1.07905(14) 0.25711(10) 0.0160(3) Uani 1 1 d .
C3 C 0.71161(17) 1.11081(17) 0.30795(13) 0.0248(4) Uani 1 1 d .
H3A H 0.7207 1.0584 0.3395 0.037 Uiso 1 1 calc R
H3B H 0.6881 1.1693 0.3301 0.037 Uiso 1 1 calc R
H3C H 0.7737 1.1250 0.2867 0.037 Uiso 1 1 calc R
C4 C 0.54284(17) 1.05164(17) 0.29292(12) 0.0229(4) Uani 1 1 d .
H4A H 0.4929 1.0330 0.2615 0.034 Uiso 1 1 calc R
H4B H 0.5200 1.1075 0.3181 0.034 Uiso 1 1 calc R
H4C H 0.5557 0.9969 0.3220 0.034 Uiso 1 1 calc R
C5 C 0.61783(17) 1.16527(15) 0.21108(12) 0.0211(4) Uani 1 1 d .
H5A H 0.6780 1.1818 0.1882 0.032 Uiso 1 1 calc R
H5B H 0.5958 1.2216 0.2361 0.032 Uiso 1 1 calc R
H5C H 0.5676 1.1472 0.1797 0.032 Uiso 1 1 calc R
C6 C 0.76515(14) 0.95286(15) 0.22680(10) 0.0166(3) Uani 1 1 d .
C7 C 0.79955(14) 0.87574(14) 0.18611(11) 0.0163(3) Uani 1 1 d .
C8 C 0.89636(15) 0.82858(17) 0.19294(12) 0.0222(4) Uani 1 1 d .
H8A H 0.8878 0.7582 0.1982 0.033 Uiso 1 1 calc R
H8B H 0.9297 0.8550 0.2309 0.033 Uiso 1 1 calc R
H8C H 0.9354 0.8414 0.1542 0.033 Uiso 1 1 calc R
H6A H 0.8080(19) 0.9726(19) 0.2587(14) 0.012(6) Uiso 1 1 d .

loop_
_atom_site_aniso_label
_atom_site_aniso_U_11
_atom_site_aniso_U_22
_atom_site_aniso_U_33
_atom_site_aniso_U_23
_atom_site_aniso_U_13
_atom_site_aniso_U_12
Te1 0.01325(6) 0.01616(6) 0.01667(7) -0.00436(4) -0.00165(4) -0.00008(4)
O1 0.0165(6) 0.0213(7) 0.0221(8) -0.0073(6) -0.0077(6) 0.0030(5)
N1 0.0147(7) 0.0144(7) 0.0196(8) -0.0033(6) 0.0020(6) 0.0002(5)
C1 0.0165(8) 0.0136(7) 0.0140(8) -0.0006(6) -0.0007(7) -0.0022(6)
C2 0.0160(8) 0.0160(8) 0.0159(9) -0.0034(7) -0.0002(7) 0.0000(6)
C3 0.0252(10) 0.0245(10) 0.0246(11) -0.0111(9) -0.0046(9) 0.0022(8)
C4 0.0223(9) 0.0275(10) 0.0188(10) -0.0030(8) 0.0055(8) -0.0023(8)
C5 0.0250(10) 0.0146(8) 0.0236(11) -0.0015(8) 0.0014(8) 0.0004(7)
C6 0.0159(8) 0.0177(8) 0.0162(9) -0.0005(7) -0.0015(7) 0.0011(6)
C7 0.0148(8) 0.0160(8) 0.0182(9) 0.0005(7) 0.0000(7) 0.0007(6)
C8 0.0145(8) 0.0266(10) 0.0254(11) 0.0017(9) -0.0010(8) 0.0053(7)

loop_
_atom_type_symbol
_atom_type_description
_atom_type_scat_dispersion_real
_atom_type_scat_dispersion_imag
_atom_type_scat_source
C C 0.0033 0.0016 'International Tables Vol C Tables 4.2.6.8 and 6.1.1.4'
H H 0.0000 0.0000 'International Tables Vol C Tables 4.2.6.8 and 6.1.1.4'
N N 0.0061 0.0033 'International Tables Vol C Tables 4.2.6.8 and 6.1.1.4'
O O 0.0106 0.0060 'International Tables Vol C Tables 4.2.6.8 and 6.1.1.4'
Te Te -0.5308 1.6751 'International Tables Vol C Tables 4.2.6.8 and 6.1.1.4'

loop_
_geom_angle_atom_site_label_1
_geom_angle_atom_site_label_2
_geom_angle_atom_site_label_3
_geom_angle
_geom_angle_site_symmetry_1
_geom_angle_site_symmetry_3
C1 Te1 N1 77.88(7) . .
C1 Te1 O1 93.57(7) . .
N1 Te1 O1 171.45(6) . .
N1 O1 Te1 107.20(11) 12_766 .
C7 N1 O1 121.08(17) . 15_565
C7 N1 Te1 115.43(14) . .
O1 N1 Te1 123.44(13) 15_565 .
C6 C1 C2 124.11(18) . .
C6 C1 Te1 111.00(14) . .
C2 C1 Te1 124.85(14) . .
C1 C2 C3 110.41(17) . .
C1 C2 C4 111.01(16) . .
C3 C2 C4 107.60(19) . .
C1 C2 C5 109.11(17) . .
C3 C2 C5 108.54(17) . .
C4 C2 C5 110.12(17) . .
C2 C3 H3A 109.5 . .
C2 C3 H3B 109.5 . .
H3A C3 H3B 109.5 . .
C2 C3 H3C 109.5 . .
H3A C3 H3C 109.5 . .
H3B C3 H3C 109.5 . .
C2 C4 H4A 109.5 . .
C2 C4 H4B 109.5 . .
H4A C4 H4B 109.5 . .
C2 C4 H4C 109.5 . .
H4A C4 H4C 109.5 . .
H4B C4 H4C 109.5 . .
C2 C5 H5A 109.5 . .
C2 C5 H5B 109.5 . .
H5A C5 H5B 109.5 . .
C2 C5 H5C 109.5 . .
H5A C5 H5C 109.5 . .
H5B C5 H5C 109.5 . .
C1 C6 C7 121.45(19) . .
C1 C6 H6A 123.4(17) . .
C7 C6 H6A 115.2(17) . .
N1 C7 C6 114.02(18) . .
N1 C7 C8 121.78(19) . .
C6 C7 C8 124.16(19) . .
C7 C8 H8A 109.5 . .
C7 C8 H8B 109.5 . .
H8A C8 H8B 109.5 . .
C7 C8 H8C 109.5 . .
H8A C8 H8C 109.5 . .
H8B C8 H8C 109.5 . .

loop_
_geom_bond_atom_site_label_1
_geom_bond_atom_site_label_2
_geom_bond_distance
_geom_bond_site_symmetry_2
Te1 C1 2.105(2) .
Te1 N1 2.1541(17) .
Te1 O1 2.2987(15) .
O1 N1 1.355(2) 12_766
N1 C7 1.306(3) .
N1 O1 1.355(2) 15_565
C1 C6 1.363(3) .
C1 C2 1.526(3) .
C2 C3 1.535(3) .
C2 C4 1.536(3) .
C2 C5 1.543(3) .
C3 H3A 0.9800 .
C3 H3B 0.9800 .
C3 H3C 0.9800 .
C4 H4A 0.9800 .
C4 H4B 0.9800 .
C4 H4C 0.9800 .
C5 H5A 0.9800 .
C5 H5B 0.9800 .
C5 H5C 0.9800 .
C6 C7 1.434(3) .
C6 H6A 0.93(3) .
C7 C8 1.487(3) .
C8 H8A 0.9800 .
C8 H8B 0.9800 .
C8 H8C 0.9800 .
